data_7157775
loop_
_publ_author_name
'Thaima, Thanphat'
'Yazici, Arife'
'Auranwiwat, Chiramet'
'Willis, Anthony C.'
'Wille, Uta'
'Limtharakul, Thunwadee'
'Pyne, Stephen G.'

_publ_section_title
;
 Synthesis of spirocyclic heterocycles from \a,\b-unsaturated
 <i>N</i>-acyliminium ions.
;
_journal_issue 1
_journal_name_full 'Organic &amp; biomolecular chemistry'
_journal_page_first 259
_journal_page_last 272
_journal_paper_doi 10.1039/d0ob02075c
_journal_volume 19
_journal_year 2021
_chemical_absolute_configuration ad
_chemical_compound_source ' from U of Wollongong '
_chemical_formula_moiety 'C23 H34 Cl N O2 Si'
_chemical_formula_sum 'C23 H34 Cl N O2 Si'
_chemical_formula_weight 420.07
_space_group_IT_number 4
_space_group_name_Hall 'P 2yb'
_space_group_name_H-M_alt 'P 1 21 1'
_symmetry_cell_setting monoclinic
_symmetry_space_group_name_Hall 'P 2yb'
_symmetry_space_group_name_H-M 'P 1 21 1'
_atom_sites_solution_hydrogens difmap
_atom_sites_solution_primary direct
_audit_creation_date 18-08-06
_audit_creation_method CRYSTALS_ver_14.40
_audit_update_record
;
2020-06-18 deposited with the CCDC.	2020-11-11 downloaded from the CCDC.
;
_cell_angle_alpha 90
_cell_angle_beta 104.4956(13)
_cell_angle_gamma 90
_cell_formula_units_Z 2
_cell_length_a 12.2886(2)
_cell_length_b 7.0684(1)
_cell_length_c 13.9005(2)
_cell_measurement_reflns_used 20023
_cell_measurement_temperature 150
_cell_measurement_theta_max 74
_cell_measurement_theta_min 4
_cell_volume 1168.97(3)
_computing_cell_refinement 'CrysAlisPro 1.171.39.46 (Rigaku OD, 2018)'
_computing_data_collection 'CrysAlisPro 1.171.39.46 (Rigaku OD, 2018)'
_computing_data_reduction 'CrysAlisPro 1.171.39.46 (Rigaku OD, 2018)'
_computing_molecular_graphics 'PLATON (Spek, 2008)'
_computing_publication_material 'CRYSTALS (Betteridge et al., 2003)'
_computing_structure_refinement 'CRYSTALS (Betteridge et al., 2003)'
_computing_structure_solution 'SIR92 (Altomare et al., 1994)'
_diffrn_ambient_environment N~2~
_diffrn_ambient_temperature 150
_diffrn_detector 'CCD plate'
_diffrn_detector_type EosS2
_diffrn_measured_fraction_theta_full 0.998
_diffrn_measured_fraction_theta_max 0.998
_diffrn_measurement_device 'four-circle diffractometer'
_diffrn_measurement_device_type 'SuperNova, Dual, Cu at zero, EosS2'
_diffrn_measurement_method '\w scans'
_diffrn_radiation_monochromator mirror
_diffrn_radiation_probe x-ray
_diffrn_radiation_type 'Cu K\a'
_diffrn_radiation_wavelength 1.54184
_diffrn_reflns_av_R_equivalents 0.038
_diffrn_reflns_av_sigmaI/netI 0.0232
_diffrn_reflns_limit_h_max 15
_diffrn_reflns_limit_h_min -15
_diffrn_reflns_limit_k_max 5
_diffrn_reflns_limit_k_min -8
_diffrn_reflns_limit_l_max 17
_diffrn_reflns_limit_l_min -17
_diffrn_reflns_number 23411
_diffrn_reflns_theta_full 73.910
_diffrn_reflns_theta_max 73.910
_diffrn_reflns_theta_min 3.715
_diffrn_source 'micro-focus sealed X-ray tube'
_diffrn_source_type 'SuperNova (Cu) X-ray Source'
_diffrn_standards_number 0
_exptl_absorpt_coefficient_mu 2.067
_exptl_absorpt_correction_T_max 0.85
_exptl_absorpt_correction_T_min 0.73
_exptl_absorpt_correction_type multi-scan
_exptl_absorpt_process_details
;
CrysAlisPro 1.171.39.46 (Rigaku Oxford Diffraction, 2018)
Empirical absorption correction using spherical harmonics,
 implemented in SCALE3 ABSPACK scaling algorithm.
;
_exptl_crystal_colour colourless
_exptl_crystal_density_diffrn 1.193
_exptl_crystal_density_method 'not measured'
_exptl_crystal_description plate
_exptl_crystal_F_000 452
_exptl_crystal_size_max 0.300
_exptl_crystal_size_mid 0.187
_exptl_crystal_size_min 0.079
_refine_diff_density_max 0.28
_refine_diff_density_min -0.29
_refine_ls_abs_structure_details 'Flack (1983), 1332 Friedel-pairs'
_refine_ls_abs_structure_Flack 0.00(2)
_refine_ls_extinction_method None
_refine_ls_goodness_of_fit_ref 1.0042
_refine_ls_hydrogen_treatment constr
_refine_ls_matrix_type full
_refine_ls_number_parameters 254
_refine_ls_number_reflns 3904
_refine_ls_number_restraints 1
_refine_ls_R_factor_all 0.0480
_refine_ls_R_factor_gt 0.0478
_refine_ls_shift/su_max 0.0003849
_refine_ls_shift/su_mean 0.0000456
_refine_ls_structure_factor_coef Fsqd
_refine_ls_weighting_details
;
 Method= Modified Sheldrick 
 w=1/[\s^2^(F^2^) + ( 0.09P)^2^ + 0.55P] 
 ,where P=(max(Fo^2^,0) + 2Fc^2^)/3 
;
_refine_ls_weighting_scheme calc
_refine_ls_wR_factor_all 0.1340
_refine_ls_wR_factor_gt 0.1339
_refine_ls_wR_factor_ref 0.1340
_reflns_limit_h_max 14
_reflns_limit_h_min -15
_reflns_limit_k_max 5
_reflns_limit_k_min -8
_reflns_limit_l_max 17
_reflns_limit_l_min 0
_reflns_number_gt 3883
_reflns_number_total 3904
_reflns_threshold_expression I>2.0\s(I)
_oxford_diffrn_Wilson_B_factor 3.19
_oxford_diffrn_Wilson_scale 0.02
_oxford_refine_ls_r_factor_ref 0.0480
_oxford_refine_ls_scale 7.3(3)
_oxford_reflns_number_all 3904
_oxford_reflns_threshold_expression_ref I>-10.0\s(I)
_oxford_structure_analysis_title 'Z:\pyn1815SNQ\Tony_pyn1815SNQ_da At 13:22 on'
_cod_data_source_file d0ob02075c2.cif
_cod_data_source_block pyn1815SNQ
_cod_depositor_comments 'Adding full bibliography for 7157774--7157779.cif.'
_cod_original_sg_symbol_H-M 'P 1 21 1 '
_cod_database_code 7157775
_oxdiff_exptl_absorpt_empirical_details
;
Empirical correction (ABSPACK) includes:
- Absorption correction using spherical harmonics
- Frame scaling
- Detector area scaling
;

loop_
_symmetry_equiv_pos_as_xyz
x,y,z
-x,y+1/2,-z

loop_
_atom_site_label
_atom_site_type_symbol
_atom_site_fract_x
_atom_site_fract_y
_atom_site_fract_z
_atom_site_U_iso_or_equiv
_atom_site_occupancy
_atom_site_adp_type
_atom_site_refinement_flags_posn
_atom_site_refinement_flags_adp
_atom_site_refinement_flags_occupancy
_atom_site_disorder_assembly
_atom_site_disorder_group
_atom_site_attached_hydrogens
Cl1 Cl 0.38025(7) 0.2993(2) -0.06923(5) 0.0604 1.0000 Uani . . . . . .
Si1 Si 0.75647(6) 0.2364(2) 0.38795(6) 0.0449 1.0000 Uani . . . . . .
O1 O 0.46681(18) 0.8066(3) 0.34940(15) 0.0457 1.0000 Uani . . . . . .
O2 O 0.63579(13) 0.3301(3) 0.32765(11) 0.0315 1.0000 Uani . . . . . .
N1 N 0.41710(16) 0.5341(3) 0.25913(14) 0.0259 1.0000 Uani . . . . . .
C1 C 0.4678(2) 0.6345(4) 0.34155(19) 0.0319 1.0000 Uani . . . . . .
C2 C 0.5250(2) 0.4958(5) 0.42054(18) 0.0376 1.0000 Uani . . . . . .
C3 C 0.53652(19) 0.3182(4) 0.36251(16) 0.0303 1.0000 Uani . . . . . .
C4 C 0.43178(19) 0.3273(4) 0.27308(16) 0.0265 1.0000 Uani . . . . . .
C5 C 0.45077(18) 0.2254(4) 0.18171(17) 0.0291 1.0000 Uani . . . . . .
C6 C 0.3437(2) 0.1721(4) 0.10679(19) 0.0334 1.0000 Uani . . . . . .
C7 C 0.2432(2) 0.1758(4) 0.1259(2) 0.0370 1.0000 Uani . . . . . .
C8 C 0.2236(2) 0.2340(5) 0.2228(2) 0.0383 1.0000 Uani . . . . . .
C9 C 0.3325(2) 0.2352(4) 0.30485(19) 0.0338 1.0000 Uani . . . . . .
C10 C 0.3682(2) 0.6329(4) 0.16596(17) 0.0280 1.0000 Uani . . . . . .
C11 C 0.2441(2) 0.6780(4) 0.14616(17) 0.0276 1.0000 Uani . . . . . .
C12 C 0.1953(2) 0.7357(4) 0.22085(18) 0.0321 1.0000 Uani . . . . . .
C13 C 0.0825(2) 0.7798(4) 0.2005(2) 0.0374 1.0000 Uani . . . . . .
C14 C 0.0165(2) 0.7698(5) 0.1041(2) 0.0431 1.0000 Uani . . . . . .
C15 C 0.0642(2) 0.7140(6) 0.0288(2) 0.0469 1.0000 Uani . . . . . .
C16 C 0.1771(2) 0.6663(5) 0.04908(19) 0.0360 1.0000 Uani . . . . . .
C17 C 0.3545(3) 0.1040(5) 0.0082(2) 0.0468 1.0000 Uani . . . . . .
C18 C 0.7421(5) -0.0232(10) 0.3935(10) 0.2239 1.0000 Uani . . . . . .
C19 C 0.7977(3) 0.3237(15) 0.5147(2) 0.1544 1.0000 Uani . . . . . .
C20 C 0.8586(2) 0.3041(8) 0.3170(2) 0.0619 1.0000 Uani . . . . . .
C21 C 0.8274(5) 0.2227(17) 0.2142(3) 0.1732 1.0000 Uani . . . . . .
C22 C 0.8557(5) 0.5223(12) 0.3074(7) 0.1452 1.0000 Uani . . . . . .
C23 C 0.9776(3) 0.2386(11) 0.3705(3) 0.0989 1.0000 Uani . . . . . .
H21 H 0.5974 0.5436 0.4573 0.0452 1.0000 Uiso R . . . . .
H22 H 0.4817 0.4695 0.4673 0.0455 1.0000 Uiso R . . . . .
H31 H 0.5344 0.2036 0.3975 0.0345 1.0000 Uiso R . . . . .
H51 H 0.4942 0.3073 0.1492 0.0343 1.0000 Uiso R . . . . .
H52 H 0.4945 0.1109 0.2040 0.0349 1.0000 Uiso R . . . . .
H71 H 0.1818 0.1392 0.0752 0.0435 1.0000 Uiso R . . . . .
H81 H 0.1907 0.3598 0.2161 0.0449 1.0000 Uiso R . . . . .
H82 H 0.1684 0.1458 0.2402 0.0456 1.0000 Uiso R . . . . .
H91 H 0.3240 0.3023 0.3649 0.0406 1.0000 Uiso R . . . . .
H92 H 0.3539 0.1057 0.3224 0.0396 1.0000 Uiso R . . . . .
H101 H 0.4087 0.7516 0.1685 0.0332 1.0000 Uiso R . . . . .
H102 H 0.3822 0.5542 0.1141 0.0335 1.0000 Uiso R . . . . .
H121 H 0.2397 0.7435 0.2848 0.0387 1.0000 Uiso R . . . . .
H131 H 0.0512 0.8184 0.2519 0.0455 1.0000 Uiso R . . . . .
H141 H -0.0608 0.8007 0.0910 0.0516 1.0000 Uiso R . . . . .
H151 H 0.0190 0.7086 -0.0375 0.0559 1.0000 Uiso R . . . . .
H161 H 0.2085 0.6242 -0.0019 0.0422 1.0000 Uiso R . . . . .
H171 H 0.4193 0.0185 0.0185 0.0554 1.0000 Uiso R . . . . .
H172 H 0.2847 0.0383 -0.0259 0.0554 1.0000 Uiso R . . . . .
H181 H 0.7926 -0.0814 0.3600 0.3358 1.0000 Uiso R . . . . .
H182 H 0.7613 -0.0627 0.4616 0.3359 1.0000 Uiso R . . . . .
H183 H 0.6672 -0.0607 0.3622 0.3360 1.0000 Uiso R . . . . .
H191 H 0.8616 0.2551 0.5488 0.2309 1.0000 Uiso R . . . . .
H192 H 0.8156 0.4546 0.5124 0.2306 1.0000 Uiso R . . . . .
H193 H 0.7380 0.3062 0.5461 0.2309 1.0000 Uiso R . . . . .
H211 H 0.8782 0.2678 0.1774 0.2598 1.0000 Uiso R . . . . .
H212 H 0.8316 0.0865 0.2172 0.2598 1.0000 Uiso R . . . . .
H213 H 0.7520 0.2592 0.1804 0.2595 1.0000 Uiso R . . . . .
H221 H 0.8904 0.5582 0.2551 0.2169 1.0000 Uiso R . . . . .
H222 H 0.8965 0.5750 0.3683 0.2171 1.0000 Uiso R . . . . .
H223 H 0.7808 0.5673 0.2927 0.2170 1.0000 Uiso R . . . . .
H231 H 1.0257 0.2738 0.3285 0.1470 1.0000 Uiso R . . . . .
H232 H 1.0027 0.2979 0.4360 0.1473 1.0000 Uiso R . . . . .
H233 H 0.9790 0.1030 0.3778 0.1481 1.0000 Uiso R . . . . .

loop_
_atom_site_aniso_label
_atom_site_aniso_U_11
_atom_site_aniso_U_22
_atom_site_aniso_U_33
_atom_site_aniso_U_23
_atom_site_aniso_U_13
_atom_site_aniso_U_12
Cl1 0.0614(4) 0.0800(7) 0.0428(3) -0.0075(4) 0.0187(3) -0.0109(4)
Si1 0.0277(3) 0.0588(6) 0.0444(4) 0.0192(4) 0.0019(3) 0.0034(4)
O1 0.0510(11) 0.0264(10) 0.0532(11) -0.0118(10) 0.0012(9) -0.0005(10)
O2 0.0284(8) 0.0368(11) 0.0279(7) 0.0035(7) 0.0046(6) 0.0005(8)
N1 0.0283(9) 0.0199(10) 0.0282(9) -0.0003(8) 0.0048(7) -0.0003(8)
C1 0.0329(12) 0.0260(14) 0.0353(12) -0.0058(10) 0.0059(9) -0.0002(10)
C2 0.0420(13) 0.0404(16) 0.0281(11) -0.0029(11) 0.0043(10) 0.0041(12)
C3 0.0314(11) 0.0310(14) 0.0281(10) 0.0056(10) 0.0067(8) 0.0037(11)
C4 0.0281(10) 0.0197(12) 0.0314(10) 0.0018(10) 0.0067(8) 0.0013(9)
C5 0.0271(10) 0.0253(12) 0.0347(10) -0.0033(10) 0.0070(8) 0.0021(10)
C6 0.0355(12) 0.0229(12) 0.0381(12) -0.0057(11) 0.0024(10) 0.0010(10)
C7 0.0274(11) 0.0250(13) 0.0529(14) -0.0012(12) -0.0005(10) -0.0047(10)
C8 0.0281(11) 0.0244(13) 0.0650(16) 0.0029(13) 0.0162(11) -0.0024(11)
C9 0.0361(11) 0.0237(12) 0.0449(12) 0.0014(11) 0.0163(10) 0.0001(11)
C10 0.0309(11) 0.0223(12) 0.0318(11) 0.0039(9) 0.0095(9) -0.0007(9)
C11 0.0322(11) 0.0169(11) 0.0329(11) 0.0034(9) 0.0064(9) -0.0021(9)
C12 0.0373(11) 0.0241(12) 0.0349(11) -0.0037(11) 0.0089(9) -0.0016(11)
C13 0.0394(12) 0.0259(14) 0.0496(13) -0.0036(12) 0.0160(10) -0.0010(11)
C14 0.0281(11) 0.0397(18) 0.0588(15) 0.0005(14) 0.0061(10) 0.0004(12)
C15 0.0333(12) 0.059(2) 0.0430(13) -0.0017(15) -0.0011(10) -0.0023(14)
C16 0.0348(12) 0.0394(15) 0.0323(11) -0.0003(11) 0.0057(9) -0.0010(11)
C17 0.0482(15) 0.0464(18) 0.0407(14) -0.0153(13) 0.0013(12) 0.0030(14)
C18 0.058(3) 0.084(5) 0.50(2) 0.151(8) 0.016(6) 0.021(3)
C19 0.0512(19) 0.379(13) 0.0271(14) -0.020(4) -0.0004(13) 0.056(4)
C20 0.0362(13) 0.113(4) 0.0389(13) -0.0015(19) 0.0143(11) 0.0090(19)
C21 0.092(3) 0.372(15) 0.048(2) -0.062(5) 0.004(2) 0.079(6)
C22 0.072(3) 0.151(7) 0.220(9) 0.089(7) 0.053(4) -0.022(4)
C23 0.0345(15) 0.195(7) 0.068(2) -0.011(3) 0.0136(15) 0.017(3)

loop_
_atom_type_symbol
_atom_type_scat_dispersion_real
_atom_type_scat_dispersion_imag
_atom_type_scat_Cromer_Mann_a1
_atom_type_scat_Cromer_Mann_b1
_atom_type_scat_Cromer_Mann_a2
_atom_type_scat_Cromer_Mann_b2
_atom_type_scat_Cromer_Mann_a3
_atom_type_scat_Cromer_Mann_b3
_atom_type_scat_Cromer_Mann_a4
_atom_type_scat_Cromer_Mann_b4
_atom_type_scat_Cromer_Mann_c
_atom_type_scat_source
C 0.0181 0.0091 2.3100 20.8439 1.0200 10.2075 1.5886 0.5687 0.8650 51.6512 0.2156 'International Tables Vol C 4.2.6.8 and 6.1.1.4'
H 0.0000 0.0000 0.4930 10.5109 0.3229 26.1257 0.1402 3.1424 0.0408 57.7998 0.0030 'International Tables Vol C 4.2.6.8 and 6.1.1.4'
Cl 0.3639 0.7018 11.4604 0.0104 7.1964 1.1662 6.2556 18.5194 1.6455 47.7784 -9.5574 'International Tables Vol C 4.2.6.8 and 6.1.1.4'
N 0.0311 0.0180 12.2126 0.0057 3.1322 9.8933 2.0125 28.9975 1.1663 0.5826 -11.5290 'International Tables Vol C 4.2.6.8 and 6.1.1.4'
O 0.0492 0.0322 3.0485 13.2771 2.2868 5.7011 1.5463 0.3239 0.8670 32.9089 0.2508 'International Tables Vol C 4.2.6.8 and 6.1.1.4'
Si 0.2541 0.3302 6.2915 2.4386 3.0353 32.3337 1.9891 0.6785 1.5410 81.6937 1.1407 'International Tables Vol C 4.2.6.8 and 6.1.1.4'

loop_
_geom_angle_atom_site_label_1
_geom_angle_site_symmetry_1
_geom_angle_atom_site_label_2
_geom_angle_site_symmetry_2
_geom_angle_atom_site_label_3
_geom_angle_site_symmetry_3
_geom_angle
_geom_angle_publ_flag
O2 . Si1 . C18 . 109.7(2) yes
O2 . Si1 . C19 . 110.7(2) yes
C18 . Si1 . C19 . 107.7(5) yes
O2 . Si1 . C20 . 105.65(13) yes
C18 . Si1 . C20 . 111.4(4) yes
C19 . Si1 . C20 . 111.7(2) yes
Si1 . O2 . C3 . 122.80(15) yes
C1 . N1 . C4 . 113.0(2) yes
C1 . N1 . C10 . 119.8(2) yes
C4 . N1 . C10 . 126.71(19) yes
N1 . C1 . O1 . 125.6(3) yes
N1 . C1 . C2 . 107.8(2) yes
O1 . C1 . C2 . 126.5(2) yes
C1 . C2 . C3 . 103.8(2) yes
C1 . C2 . H21 . 110.9 no
C3 . C2 . H21 . 111.9 no
C1 . C2 . H22 . 112.6 no
C3 . C2 . H22 . 110.0 no
H21 . C2 . H22 . 107.7 no
C2 . C3 . O2 . 109.5(2) yes
C2 . C3 . C4 . 102.9(2) yes
O2 . C3 . C4 . 109.56(17) yes
C2 . C3 . H31 . 114.5 no
O2 . C3 . H31 . 111.1 no
C4 . C3 . H31 . 108.9 no
C3 . C4 . N1 . 101.3(2) yes
C3 . C4 . C5 . 112.21(19) yes
N1 . C4 . C5 . 113.31(19) yes
C3 . C4 . C9 . 108.07(19) yes
N1 . C4 . C9 . 112.1(2) yes
C5 . C4 . C9 . 109.6(2) yes
C4 . C5 . C6 . 113.82(19) yes
C4 . C5 . H51 . 108.7 no
C6 . C5 . H51 . 108.3 no
C4 . C5 . H52 . 108.3 no
C6 . C5 . H52 . 109.1 no
H51 . C5 . H52 . 108.5 no
C5 . C6 . C7 . 123.5(2) yes
C5 . C6 . C17 . 117.0(2) yes
C7 . C6 . C17 . 119.5(2) yes
C6 . C7 . C8 . 123.9(2) yes
C6 . C7 . H71 . 117.6 no
C8 . C7 . H71 . 118.5 no
C7 . C8 . C9 . 111.6(2) yes
C7 . C8 . H81 . 108.9 no
C9 . C8 . H81 . 109.4 no
C7 . C8 . H82 . 108.8 no
C9 . C8 . H82 . 110.2 no
H81 . C8 . H82 . 107.7 no
C4 . C9 . C8 . 113.4(2) yes
C4 . C9 . H91 . 107.4 no
C8 . C9 . H91 . 112.0 no
C4 . C9 . H92 . 106.7 no
C8 . C9 . H92 . 108.4 no
H91 . C9 . H92 . 108.7 no
N1 . C10 . C11 . 115.69(19) yes
N1 . C10 . H101 . 106.7 no
C11 . C10 . H101 . 107.9 no
N1 . C10 . H102 . 106.1 no
C11 . C10 . H102 . 110.3 no
H101 . C10 . H102 . 110.0 no
C10 . C11 . C12 . 122.1(2) yes
C10 . C11 . C16 . 119.1(2) yes
C12 . C11 . C16 . 118.7(2) yes
C11 . C12 . C13 . 121.0(2) yes
C11 . C12 . H121 . 118.5 no
C13 . C12 . H121 . 120.5 no
C12 . C13 . C14 . 120.2(2) yes
C12 . C13 . H131 . 119.6 no
C14 . C13 . H131 . 120.2 no
C13 . C14 . C15 . 119.5(2) yes
C13 . C14 . H141 . 119.4 no
C15 . C14 . H141 . 121.1 no
C14 . C15 . C16 . 120.6(2) yes
C14 . C15 . H151 . 119.4 no
C16 . C15 . H151 . 120.0 no
C11 . C16 . C15 . 120.0(2) yes
C11 . C16 . H161 . 119.7 no
C15 . C16 . H161 . 120.3 no
Cl1 . C17 . C6 . 111.5(2) yes
Cl1 . C17 . H171 . 107.3 no
C6 . C17 . H171 . 108.8 no
Cl1 . C17 . H172 . 109.3 no
C6 . C17 . H172 . 109.1 no
H171 . C17 . H172 . 110.9 no
Si1 . C18 . H181 . 109.1 no
Si1 . C18 . H182 . 109.1 no
H181 . C18 . H182 . 109.0 no
Si1 . C18 . H183 . 110.4 no
H181 . C18 . H183 . 109.2 no
H182 . C18 . H183 . 109.9 no
Si1 . C19 . H191 . 108.0 no
Si1 . C19 . H192 . 108.0 no
H191 . C19 . H192 . 110.2 no
Si1 . C19 . H193 . 110.0 no
H191 . C19 . H193 . 110.1 no
H192 . C19 . H193 . 110.6 no
Si1 . C20 . C21 . 111.4(4) yes
Si1 . C20 . C22 . 107.5(3) yes
C21 . C20 . C22 . 107.8(6) yes
Si1 . C20 . C23 . 110.8(3) yes
C21 . C20 . C23 . 109.3(4) yes
C22 . C20 . C23 . 109.9(4) yes
C20 . C21 . H211 . 109.7 no
C20 . C21 . H212 . 110.1 no
H211 . C21 . H212 . 108.7 no
C20 . C21 . H213 . 110.4 no
H211 . C21 . H213 . 109.0 no
H212 . C21 . H213 . 108.9 no
C20 . C22 . H221 . 108.8 no
C20 . C22 . H222 . 108.7 no
H221 . C22 . H222 . 109.7 no
C20 . C22 . H223 . 110.7 no
H221 . C22 . H223 . 109.8 no
H222 . C22 . H223 . 109.3 no
C20 . C23 . H231 . 106.4 no
C20 . C23 . H232 . 111.1 no
H231 . C23 . H232 . 110.9 no
C20 . C23 . H233 . 109.8 no
H231 . C23 . H233 . 108.9 no
H232 . C23 . H233 . 109.6 no

loop_
_geom_bond_atom_site_label_1
_geom_bond_site_symmetry_1
_geom_bond_atom_site_label_2
_geom_bond_site_symmetry_2
_geom_bond_distance
_geom_bond_publ_flag
Cl1 . C17 . 1.826(4) yes
Si1 . O2 . 1.6487(18) yes
Si1 . C18 . 1.847(7) yes
Si1 . C19 . 1.815(5) yes
Si1 . C20 . 1.843(3) yes
O1 . C1 . 1.221(3) yes
O2 . C3 . 1.423(3) yes
N1 . C1 . 1.359(3) yes
N1 . C4 . 1.480(3) yes
N1 . C10 . 1.462(3) yes
C1 . C2 . 1.508(4) yes
C2 . C3 . 1.518(4) yes
C2 . H21 . 0.969 no
C2 . H22 . 0.957 no
C3 . C4 . 1.551(3) yes
C3 . H31 . 0.949 no
C4 . C5 . 1.528(3) yes
C4 . C9 . 1.541(3) yes
C5 . C6 . 1.507(3) yes
C5 . H51 . 0.971 no
C5 . H52 . 0.978 no
C6 . C7 . 1.327(4) yes
C6 . C17 . 1.489(4) yes
C7 . C8 . 1.485(4) yes
C7 . H71 . 0.931 no
C8 . C9 . 1.526(4) yes
C8 . H81 . 0.971 no
C8 . H82 . 0.994 no
C9 . H91 . 0.989 no
C9 . H92 . 0.966 no
C10 . C11 . 1.514(3) yes
C10 . H101 . 0.971 no
C10 . H102 . 0.960 no
C11 . C12 . 1.384(3) yes
C11 . C16 . 1.396(3) yes
C12 . C13 . 1.379(4) yes
C12 . H121 . 0.921 no
C13 . C14 . 1.383(4) yes
C13 . H131 . 0.933 no
C14 . C15 . 1.379(4) yes
C14 . H141 . 0.947 no
C15 . C16 . 1.387(4) yes
C15 . H151 . 0.950 no
C16 . H161 . 0.936 no
C17 . H171 . 0.981 no
C17 . H172 . 0.986 no
C18 . H181 . 0.957 no
C18 . H182 . 0.958 no
C18 . H183 . 0.952 no
C19 . H191 . 0.944 no
C19 . H192 . 0.954 no
C19 . H193 . 0.951 no
C20 . C21 . 1.498(6) yes
C20 . C22 . 1.548(9) yes
C20 . C23 . 1.538(5) yes
C21 . H211 . 0.956 no
C21 . H212 . 0.965 no
C21 . H213 . 0.964 no
C22 . H221 . 0.964 no
C22 . H222 . 0.946 no
C22 . H223 . 0.947 no
C23 . H231 . 0.961 no
C23 . H232 . 0.979 no
C23 . H233 . 0.964 no

loop_
_geom_contact_atom_site_label_1
_geom_contact_atom_site_label_2
_geom_contact_distance
_geom_contact_site_symmetry_1
_geom_contact_site_symmetry_2
_geom_contact_publ_flag
O1 C12 3.405(3) . . no
O2 N1 2.988(3) . . no
C1 C12 3.425(4) . . no
C2 C19 3.497(6) . . no
C6 C10 3.354(4) . . no
C7 C11 3.530(4) . 1_545 no
C7 C10 3.561(4) . . no
C7 C11 3.561(4) . . no
C7 C12 3.486(4) . 1_545 no
C8 C12 3.539(5) . 1_545 no
C8 C11 3.344(4) . . no
C8 C10 3.526(4) . . no
C8 C12 3.563(5) . . no

loop_
_geom_torsion_atom_site_label_1
_geom_torsion_atom_site_label_2
_geom_torsion_atom_site_label_3
_geom_torsion_atom_site_label_4
_geom_torsion
_geom_torsion_site_symmetry_1
_geom_torsion_site_symmetry_2
_geom_torsion_site_symmetry_3
_geom_torsion_site_symmetry_4
_geom_torsion_publ_flag
C18 Si1 O2 C3 63.4(4) . . . . no
C19 Si1 O2 C3 -55.3(4) . . . . no
C20 Si1 O2 C3 -176.4(2) . . . . no
O2 Si1 C20 C21 -62.7(5) . . . . no
O2 Si1 C20 C22 55.2(4) . . . . no
O2 Si1 C20 C23 175.4(4) . . . . no
C18 Si1 C20 C21 56.4(6) . . . . no
C18 Si1 C20 C22 174.3(5) . . . . no
C18 Si1 C20 C23 -65.5(6) . . . . no
C19 Si1 C20 C21 176.9(6) . . . . no
C19 Si1 C20 C22 -65.2(5) . . . . no
C19 Si1 C20 C23 54.9(5) . . . . no
Si1 O2 C3 C2 95.3(2) . . . . no
Si1 O2 C3 C4 -152.61(19) . . . . no
C4 N1 C1 O1 -179.1(2) . . . . no
C4 N1 C1 C2 1.0(3) . . . . no
C10 N1 C1 O1 8.4(4) . . . . no
C10 N1 C1 C2 -171.5(2) . . . . no
C1 N1 C4 C3 -20.9(2) . . . . no
C1 N1 C4 C5 -141.2(2) . . . . no
C1 N1 C4 C9 94.1(2) . . . . no
C10 N1 C4 C3 151.0(2) . . . . no
C10 N1 C4 C5 30.7(3) . . . . no
C10 N1 C4 C9 -94.0(3) . . . . no
C1 N1 C10 C11 -94.1(3) . . . . no
C4 N1 C10 C11 94.5(3) . . . . no
O1 C1 C2 C3 -160.0(3) . . . . no
N1 C1 C2 C3 19.9(3) . . . . no
C1 C2 C3 O2 84.8(2) . . . . no
C1 C2 C3 C4 -31.7(2) . . . . no
O2 C3 C4 N1 -84.9(2) . . . . no
O2 C3 C4 C5 36.2(3) . . . . no
O2 C3 C4 C9 157.2(2) . . . . no
C2 C3 C4 N1 31.5(2) . . . . no
C2 C3 C4 C5 152.6(2) . . . . no
C2 C3 C4 C9 -86.4(2) . . . . no
N1 C4 C5 C6 -85.9(3) . . . . no
C3 C4 C5 C6 160.2(2) . . . . no
C9 C4 C5 C6 40.1(3) . . . . no
N1 C4 C9 C8 69.6(3) . . . . no
C3 C4 C9 C8 -179.7(2) . . . . no
C5 C4 C9 C8 -57.1(3) . . . . no
C4 C5 C6 C7 -13.5(4) . . . . no
C4 C5 C6 C17 169.4(2) . . . . no
C5 C6 C7 C8 0.5(5) . . . . no
C17 C6 C7 C8 177.6(3) . . . . no
C5 C6 C17 Cl1 -76.2(3) . . . . no
C7 C6 C17 Cl1 106.5(3) . . . . no
C6 C7 C8 C9 -15.9(4) . . . . no
C7 C8 C9 C4 44.5(3) . . . . no
N1 C10 C11 C12 38.8(4) . . . . no
N1 C10 C11 C16 -143.1(3) . . . . no
C10 C11 C12 C13 178.6(3) . . . . no
C16 C11 C12 C13 0.5(4) . . . . no
C10 C11 C16 C15 -177.5(3) . . . . no
C12 C11 C16 C15 0.7(5) . . . . no
C11 C12 C13 C14 -1.1(4) . . . . no
C12 C13 C14 C15 0.5(5) . . . . no
C13 C14 C15 C16 0.6(6) . . . . no
C14 C15 C16 C11 -1.2(6) . . . . no
